data_7225132
loop_
_publ_author_name
'Mehrotra, Sonam'
'Angamuthu, Raja'

_publ_section_title
;
 Janus head type lone pair--\p--lone pair and S&#x22EF;F&#x22EF;S
 interactions in retaining hexafluorobenzene
;
_journal_issue 23
_journal_name_full CrystEngComm
_journal_page_first 4438
_journal_paper_doi 10.1039/C6CE00496B
_journal_volume 18
_journal_year 2016
_chemical_formula_moiety 'C27 H27 N3 S3'
_chemical_formula_sum 'C27 H27 N3 S3'
_chemical_formula_weight 489.69
_space_group_crystal_system monoclinic
_space_group_IT_number 14
_space_group_name_Hall '-P 2yn'
_space_group_name_H-M_alt 'P 1 21/n 1'
_symmetry_space_group_name_Hall '-P 2yn'
_symmetry_space_group_name_H-M 'P 1 21/n 1'
_atom_sites_solution_hydrogens geom
_audit_creation_method SHELXL-2014/7
_audit_update_record
;
2015-11-13 deposited with the CCDC.
2016-04-13 downloaded from the CCDC.
;
_cell_angle_alpha 90
_cell_angle_beta 93.964(8)
_cell_angle_gamma 90
_cell_formula_units_Z 4
_cell_length_a 11.446(2)
_cell_length_b 9.9569(18)
_cell_length_c 22.647(4)
_cell_measurement_reflns_used 6006
_cell_measurement_temperature 123(2)
_cell_measurement_theta_max 26.66
_cell_measurement_theta_min 2.71
_cell_volume 2574.8(8)
_computing_cell_refinement 'Bruker SAINT'
_computing_data_collection 'Bruker APEX2'
_computing_data_reduction 'Bruker SAINT'
_computing_molecular_graphics 'Bruker SHELXTL (Sheldrick 2008)'
_computing_publication_material 'Bruker SHELXTL (Sheldrick 2008)'
_computing_structure_refinement 'SHELXL-2014/7 (Sheldrick, 2014)'
_computing_structure_solution SHELXT
_diffrn_ambient_temperature 123(2)
_diffrn_measured_fraction_theta_full 0.997
_diffrn_measured_fraction_theta_max 0.997
_diffrn_measurement_device_type 'Bruker APEX-II CCD'
_diffrn_measurement_method '\f and \w scans'
_diffrn_radiation_type MoK\a
_diffrn_radiation_wavelength 0.71073
_diffrn_reflns_av_R_equivalents 0.0578
_diffrn_reflns_av_unetI/netI 0.0543
_diffrn_reflns_Laue_measured_fraction_full 0.997
_diffrn_reflns_Laue_measured_fraction_max 0.997
_diffrn_reflns_limit_h_max 9
_diffrn_reflns_limit_h_min -13
_diffrn_reflns_limit_k_max 11
_diffrn_reflns_limit_k_min -11
_diffrn_reflns_limit_l_max 27
_diffrn_reflns_limit_l_min -27
_diffrn_reflns_number 20447
_diffrn_reflns_point_group_measured_fraction_full 0.997
_diffrn_reflns_point_group_measured_fraction_max 0.997
_diffrn_reflns_theta_full 25.252
_diffrn_reflns_theta_max 25.252
_diffrn_reflns_theta_min 2.235
_exptl_absorpt_coefficient_mu 0.308
_exptl_absorpt_correction_T_max 0.7457
_exptl_absorpt_correction_T_min 0.6065
_exptl_absorpt_correction_type multi-scan
_exptl_absorpt_process_details 'Sadabs (Sheldrick, 1996)'
_exptl_crystal_colour colorless
_exptl_crystal_density_diffrn 1.263
_exptl_crystal_description prism
_exptl_crystal_F_000 1032
_exptl_crystal_size_max 0.26
_exptl_crystal_size_mid 0.17
_exptl_crystal_size_min 0.15
_refine_diff_density_max 0.262
_refine_diff_density_min -0.284
_refine_diff_density_rms 0.041
_refine_ls_extinction_coef 0.0082(14)
_refine_ls_extinction_expression Fc^*^=kFc[1+0.001xFc^2^\l^3^/sin(2\q)]^-1/4^
_refine_ls_extinction_method 'SHELXL-2014/7 (Sheldrick 2014'
_refine_ls_goodness_of_fit_ref 1.022
_refine_ls_hydrogen_treatment constr
_refine_ls_matrix_type full
_refine_ls_number_parameters 312
_refine_ls_number_reflns 4651
_refine_ls_number_restraints 198
_refine_ls_restrained_S_all 1.019
_refine_ls_R_factor_all 0.0946
_refine_ls_R_factor_gt 0.0508
_refine_ls_shift/su_max 0.000
_refine_ls_shift/su_mean 0.000
_refine_ls_structure_factor_coef Fsqd
_refine_ls_weighting_details 'w=1/[\s^2^(Fo^2^)+(0.0519P)^2^+1.2268P] where P=(Fo^2^+2Fc^2^)/3'
_refine_ls_weighting_scheme calc
_refine_ls_wR_factor_gt 0.1135
_refine_ls_wR_factor_ref 0.1324
_reflns_Friedel_coverage 0.000
_reflns_number_gt 3005
_reflns_number_total 4651
_reflns_threshold_expression 'I > 2\s(I)'
_cod_data_source_file c6ce00496b2.cif
_cod_data_source_block shelx
_cod_depositor_comments 'Adding full bibliography for 7225126--7225134.cif.'
_cod_original_cell_volume 2574.9(8)
_cod_database_code 7225132
_shelx_shelxl_version_number 2014/7
_shelx_space_group_comment
;
The symmetry employed for this shelxl refinement is uniquely defined
by the following loop, which should always be used as a source of
symmetry information in preference to the above space-group names.
They are only intended as comments.
;

loop_
_space_group_symop_operation_xyz
'x, y, z'
'-x+1/2, y+1/2, -z+1/2'
'-x, -y, -z'
'x-1/2, -y-1/2, z-1/2'

loop_
_atom_site_label
_atom_site_type_symbol
_atom_site_fract_x
_atom_site_fract_y
_atom_site_fract_z
_atom_site_U_iso_or_equiv
_atom_site_adp_type
_atom_site_occupancy
_atom_site_site_symmetry_order
_atom_site_calc_flag
_atom_site_refinement_flags_posn
_atom_site_refinement_flags_adp
_atom_site_refinement_flags_occupancy
_atom_site_disorder_assembly
_atom_site_disorder_group
S1 S 0.45265(7) 0.60050(8) 0.38157(3) 0.0577(3) Uani 1 1 d . . . . .
S2 S 0.44287(7) 0.70470(9) 0.15414(3) 0.0613(3) Uani 1 1 d . . . . .
S3 S 0.81159(8) 0.83540(11) 0.28636(4) 0.0857(4) Uani 1 1 d . . . . .
N1 N 0.45829(18) 0.6592(2) 0.27074(9) 0.0470(6) Uani 1 1 d . . . . .
N2 N 0.6199(2) 0.7606(3) 0.22740(9) 0.0566(7) Uani 1 1 d . . . . .
N3 N 0.62899(19) 0.7172(2) 0.33092(9) 0.0481(6) Uani 1 1 d . . . . .
C1 C 0.5224(2) 0.6661(3) 0.32212(11) 0.0434(7) Uani 1 1 d . . . . .
C2 C 0.5125(2) 0.7081(3) 0.22550(11) 0.0477(7) Uani 1 1 d . . . . .
C3 C 0.6721(2) 0.7625(3) 0.28183(12) 0.0527(7) Uani 1 1 d . . . . .
C4 C 0.5553(8) 0.5956(12) 0.4408(4) 0.0428(19) Uani 0.574(7) 1 d DG U P A 1
C5 C 0.5505(6) 0.6938(10) 0.4842(5) 0.0498(17) Uani 0.574(7) 1 d DG U P A 1
C6 C 0.6360(7) 0.6984(8) 0.5308(4) 0.061(2) Uani 0.574(7) 1 d DG U P A 1
H6A H 0.6327 0.7654 0.5605 0.074 Uiso 0.574(7) 1 calc R U P A 1
C7 C 0.7264(7) 0.6048(8) 0.5340(4) 0.061(2) Uani 0.574(7) 1 d DG U P A 1
H7A H 0.7849 0.6080 0.5659 0.074 Uiso 0.574(7) 1 calc R U P A 1
C8 C 0.7312(9) 0.5067(9) 0.4906(5) 0.0660(17) Uani 0.574(7) 1 d DG U P A 1
H8A H 0.7930 0.4428 0.4928 0.079 Uiso 0.574(7) 1 calc R U P A 1
C9 C 0.6457(10) 0.5021(12) 0.4440(5) 0.0573(13) Uani 0.574(7) 1 d DG U P A 1
C10 C 0.4581(8) 0.8014(12) 0.4837(8) 0.078(3) Uani 0.574(7) 1 d D U P A 1
H10A H 0.4592 0.8437 0.5228 0.117 Uiso 0.574(7) 1 calc R U P A 1
H10B H 0.3810 0.7612 0.4739 0.117 Uiso 0.574(7) 1 calc R U P A 1
H10C H 0.4739 0.8693 0.4539 0.117 Uiso 0.574(7) 1 calc R U P A 1
C11 C 0.652(3) 0.396(3) 0.3963(10) 0.088(2) Uani 0.574(7) 1 d D U P A 1
H11A H 0.7012 0.3217 0.4115 0.131 Uiso 0.574(7) 1 calc R U P A 1
H11B H 0.6860 0.4357 0.3617 0.131 Uiso 0.574(7) 1 calc R U P A 1
H11C H 0.5731 0.3632 0.3849 0.131 Uiso 0.574(7) 1 calc R U P A 1
C4A C 0.5796(12) 0.6021(17) 0.4353(6) 0.0428(19) Uani 0.426(7) 1 d DG . P A 2
C5A C 0.5874(10) 0.6896(13) 0.4832(7) 0.0498(17) Uani 0.426(7) 1 d DG . P A 2
C6A C 0.6680(11) 0.6654(11) 0.5308(6) 0.061(2) Uani 0.426(7) 1 d DG . P A 2
H6AA H 0.6734 0.7253 0.5635 0.074 Uiso 0.426(7) 1 calc R U P A 2
C7A C 0.7408(11) 0.5537(10) 0.5304(6) 0.061(2) Uani 0.426(7) 1 d DG . P A 2
H7AA H 0.7959 0.5372 0.5629 0.074 Uiso 0.426(7) 1 calc R U P A 2
C8A C 0.7330(13) 0.4662(12) 0.4825(7) 0.0660(17) Uani 0.426(7) 1 d DG . P A 2
H8AA H 0.7827 0.3899 0.4822 0.079 Uiso 0.426(7) 1 calc R U P A 2
C9A C 0.6523(15) 0.4904(17) 0.4349(7) 0.0573(13) Uani 0.426(7) 1 d DG . P A 2
C10A C 0.5062(12) 0.8089(17) 0.4834(11) 0.078(3) Uani 0.426(7) 1 d D . P A 2
H10D H 0.5212 0.8593 0.5203 0.117 Uiso 0.426(7) 1 calc R U P A 2
H10E H 0.4248 0.7777 0.4803 0.117 Uiso 0.426(7) 1 calc R U P A 2
H10F H 0.5198 0.8673 0.4497 0.117 Uiso 0.426(7) 1 calc R U P A 2
C11A C 0.652(4) 0.391(4) 0.3850(14) 0.088(2) Uani 0.426(7) 1 d D . P A 2
H11D H 0.7272 0.3433 0.3868 0.131 Uiso 0.426(7) 1 calc R U P A 2
H11E H 0.6407 0.4386 0.3472 0.131 Uiso 0.426(7) 1 calc R U P A 2
H11F H 0.5885 0.3264 0.3886 0.131 Uiso 0.426(7) 1 calc R U P A 2
C12 C 0.2992(6) 0.6615(11) 0.1690(9) 0.0468(16) Uani 0.574(7) 1 d DG U P A 1
C13 C 0.2354(8) 0.7677(9) 0.1903(8) 0.0549(14) Uani 0.574(7) 1 d DG U P A 1
C14 C 0.1156(7) 0.7543(7) 0.1953(5) 0.0604(19) Uani 0.574(7) 1 d DG U P A 1
H14A H 0.0720 0.8269 0.2098 0.072 Uiso 0.574(7) 1 calc R U P A 1
C15 C 0.0596(6) 0.6348(7) 0.1789(4) 0.058(2) Uani 0.574(7) 1 d DG U P A 1
H15A H -0.0223 0.6257 0.1823 0.069 Uiso 0.574(7) 1 calc R U P A 1
C16 C 0.1233(7) 0.5286(7) 0.1577(6) 0.0614(18) Uani 0.574(7) 1 d DG U P A 1
H16A H 0.0851 0.4469 0.1465 0.074 Uiso 0.574(7) 1 calc R U P A 1
C17 C 0.2432(7) 0.5419(10) 0.1527(8) 0.0552(15) Uani 0.574(7) 1 d DG U P A 1
C18 C 0.2852(13) 0.9089(13) 0.2017(7) 0.067(3) Uani 0.574(7) 1 d D U P A 1
H18A H 0.2244 0.9669 0.2164 0.101 Uiso 0.574(7) 1 calc R U P A 1
H18B H 0.3112 0.9459 0.1647 0.101 Uiso 0.574(7) 1 calc R U P A 1
H18C H 0.3518 0.9042 0.2312 0.101 Uiso 0.574(7) 1 calc R U P A 1
C19 C 0.3110(11) 0.4281(17) 0.1269(11) 0.082(3) Uani 0.574(7) 1 d D U P A 1
H19A H 0.2562 0.3649 0.1066 0.123 Uiso 0.574(7) 1 calc R U P A 1
H19B H 0.3568 0.3813 0.1587 0.123 Uiso 0.574(7) 1 calc R U P A 1
H19C H 0.3638 0.4643 0.0986 0.123 Uiso 0.574(7) 1 calc R U P A 1
C12A C 0.2943(10) 0.6700(15) 0.1624(12) 0.0468(16) Uani 0.426(7) 1 d DG . P A 2
C13A C 0.2126(11) 0.7544(12) 0.1858(11) 0.0549(14) Uani 0.426(7) 1 d DG . P A 2
C14A C 0.0994(11) 0.7089(10) 0.1923(8) 0.0604(19) Uani 0.426(7) 1 d DG . P A 2
H14B H 0.0436 0.7666 0.2083 0.072 Uiso 0.426(7) 1 calc R U P A 2
C15A C 0.0679(9) 0.5790(9) 0.1753(6) 0.058(2) Uani 0.426(7) 1 d DG . P A 2
H15B H -0.0094 0.5479 0.1797 0.069 Uiso 0.426(7) 1 calc R U P A 2
C16A C 0.1496(10) 0.4946(10) 0.1518(8) 0.0614(18) Uani 0.426(7) 1 d DG . P A 2
H16B H 0.1281 0.4058 0.1402 0.074 Uiso 0.426(7) 1 calc R U P A 2
C17A C 0.2629(10) 0.5401(14) 0.1454(11) 0.0552(15) Uani 0.426(7) 1 d DG . P A 2
C18A C 0.2525(18) 0.8898(18) 0.2115(11) 0.067(3) Uani 0.426(7) 1 d D . P A 2
H18D H 0.3136 0.8757 0.2433 0.101 Uiso 0.426(7) 1 calc R U P A 2
H18E H 0.1858 0.9361 0.2272 0.101 Uiso 0.426(7) 1 calc R U P A 2
H18F H 0.2838 0.9447 0.1803 0.101 Uiso 0.426(7) 1 calc R U P A 2
C19A C 0.3493(16) 0.433(2) 0.1300(16) 0.082(3) Uani 0.426(7) 1 d D . P A 2
H19D H 0.3165 0.3445 0.1372 0.123 Uiso 0.426(7) 1 calc R U P A 2
H19E H 0.4224 0.4450 0.1547 0.123 Uiso 0.426(7) 1 calc R U P A 2
H19F H 0.3652 0.4416 0.0882 0.123 Uiso 0.426(7) 1 calc R U P A 2
C20 C 0.8532(15) 0.8115(13) 0.3629(3) 0.0497(14) Uani 0.574(7) 1 d DG U P A 1
C21 C 0.8425(11) 0.9004(10) 0.4095(3) 0.0608(15) Uani 0.574(7) 1 d DG U P A 1
C22 C 0.8965(8) 0.8720(7) 0.4649(3) 0.072(2) Uani 0.574(7) 1 d DG U P A 1
H22A H 0.8892 0.9327 0.4968 0.086 Uiso 0.574(7) 1 calc R U P A 1
C23 C 0.9613(7) 0.7547(8) 0.4737(2) 0.074(2) Uani 0.574(7) 1 d DG U P A 1
H23A H 0.9982 0.7353 0.5116 0.088 Uiso 0.574(7) 1 calc R U P A 1
C24 C 0.9720(10) 0.6658(8) 0.4271(3) 0.074(2) Uani 0.574(7) 1 d DG U P A 1
H24A H 1.0163 0.5857 0.4331 0.089 Uiso 0.574(7) 1 calc R U P A 1
C25 C 0.9179(14) 0.6942(12) 0.3717(3) 0.0604(14) Uani 0.574(7) 1 d DG U P A 1
C26 C 0.7703(16) 1.0266(14) 0.4000(5) 0.101(3) Uani 0.574(7) 1 d D U P A 1
H26A H 0.7741 1.0794 0.4366 0.152 Uiso 0.574(7) 1 calc R U P A 1
H26B H 0.6887 1.0024 0.3890 0.152 Uiso 0.574(7) 1 calc R U P A 1
H26C H 0.8012 1.0799 0.3682 0.152 Uiso 0.574(7) 1 calc R U P A 1
C27 C 0.9303(18) 0.5873(18) 0.3250(7) 0.105(4) Uani 0.574(7) 1 d D U P A 1
H27A H 0.9723 0.5099 0.3427 0.157 Uiso 0.574(7) 1 calc R U P A 1
H27B H 0.9743 0.6238 0.2930 0.157 Uiso 0.574(7) 1 calc R U P A 1
H27C H 0.8524 0.5591 0.3090 0.157 Uiso 0.574(7) 1 calc R U P A 1
C20A C 0.866(2) 0.8060(19) 0.3578(4) 0.0497(14) Uani 0.426(7) 1 d DG . P A 2
C21A C 0.8353(16) 0.9141(14) 0.3924(5) 0.0608(15) Uani 0.426(7) 1 d DG . P A 2
C22A C 0.8697(10) 0.9165(9) 0.4525(4) 0.072(2) Uani 0.426(7) 1 d DG . P A 2
H22B H 0.8488 0.9904 0.4761 0.086 Uiso 0.426(7) 1 calc R U P A 2
C23A C 0.9348(10) 0.8110(10) 0.4779(3) 0.074(2) Uani 0.426(7) 1 d DG . P A 2
H23B H 0.9583 0.8127 0.5190 0.088 Uiso 0.426(7) 1 calc R U P A 2
C24A C 0.9654(14) 0.7030(11) 0.4433(5) 0.074(2) Uani 0.426(7) 1 d DG . P A 2
H24B H 1.0099 0.6309 0.4607 0.089 Uiso 0.426(7) 1 calc R U P A 2
C25A C 0.931(2) 0.7005(16) 0.3833(5) 0.0604(14) Uani 0.426(7) 1 d DG . P A 2
C26A C 0.755(2) 1.027(2) 0.3719(8) 0.101(3) Uani 0.426(7) 1 d D . P A 2
H26D H 0.7412 1.0241 0.3287 0.152 Uiso 0.426(7) 1 calc R U P A 2
H26E H 0.7911 1.1135 0.3836 0.152 Uiso 0.426(7) 1 calc R U P A 2
H26F H 0.6801 1.0184 0.3901 0.152 Uiso 0.426(7) 1 calc R U P A 2
C27A C 0.959(3) 0.584(2) 0.3436(9) 0.105(4) Uani 0.426(7) 1 d D . P A 2
H27D H 0.9654 0.5015 0.3670 0.157 Uiso 0.426(7) 1 calc R U P A 2
H27E H 1.0333 0.6015 0.3259 0.157 Uiso 0.426(7) 1 calc R U P A 2
H27F H 0.8963 0.5745 0.3122 0.157 Uiso 0.426(7) 1 calc R U P A 2

loop_
_atom_site_aniso_label
_atom_site_aniso_U_11
_atom_site_aniso_U_22
_atom_site_aniso_U_33
_atom_site_aniso_U_23
_atom_site_aniso_U_13
_atom_site_aniso_U_12
S1 0.0563(5) 0.0788(6) 0.0366(4) 0.0121(4) -0.0055(3) -0.0180(4)
S2 0.0560(5) 0.0939(7) 0.0325(4) 0.0071(4) -0.0073(3) -0.0039(4)
S3 0.0610(6) 0.1310(9) 0.0631(6) 0.0312(5) -0.0118(4) -0.0400(6)
N1 0.0461(13) 0.0576(15) 0.0359(12) 0.0070(11) -0.0066(10) -0.0060(11)
N2 0.0495(14) 0.0792(18) 0.0397(13) 0.0154(12) -0.0066(11) -0.0099(13)
N3 0.0465(13) 0.0587(15) 0.0377(12) 0.0094(11) -0.0066(10) -0.0119(11)
C1 0.0472(16) 0.0449(16) 0.0370(14) 0.0058(12) -0.0062(12) -0.0028(13)
C2 0.0480(16) 0.0557(18) 0.0379(15) 0.0056(13) -0.0078(12) 0.0019(14)
C3 0.0474(16) 0.062(2) 0.0472(16) 0.0097(15) -0.0067(13) -0.0094(14)
C4 0.041(4) 0.057(2) 0.030(2) 0.0142(18) 0.003(3) -0.023(3)
C5 0.047(5) 0.063(2) 0.0391(17) 0.0056(15) -0.001(3) -0.018(3)
C6 0.079(5) 0.063(4) 0.0397(18) 0.001(3) -0.014(3) -0.008(3)
C7 0.077(3) 0.056(6) 0.048(2) 0.007(4) -0.017(2) -0.007(4)
C8 0.068(2) 0.065(5) 0.062(4) 0.006(4) -0.013(2) -0.002(3)
C9 0.066(2) 0.069(3) 0.035(3) 0.0039(19) -0.002(2) -0.010(2)
C10 0.088(8) 0.074(3) 0.072(3) -0.008(2) 0.001(7) -0.003(5)
C11 0.111(3) 0.087(3) 0.063(8) -0.007(4) -0.005(6) 0.018(3)
C4A 0.041(4) 0.057(2) 0.030(2) 0.0142(18) 0.003(3) -0.023(3)
C5A 0.047(5) 0.063(2) 0.0391(17) 0.0056(15) -0.001(3) -0.018(3)
C6A 0.079(5) 0.063(4) 0.0397(18) 0.001(3) -0.014(3) -0.008(3)
C7A 0.077(3) 0.056(6) 0.048(2) 0.007(4) -0.017(2) -0.007(4)
C8A 0.068(2) 0.065(5) 0.062(4) 0.006(4) -0.013(2) -0.002(3)
C9A 0.066(2) 0.069(3) 0.035(3) 0.0039(19) -0.002(2) -0.010(2)
C10A 0.088(8) 0.074(3) 0.072(3) -0.008(2) 0.001(7) -0.003(5)
C11A 0.111(3) 0.087(3) 0.063(8) -0.007(4) -0.005(6) 0.018(3)
C12 0.0492(17) 0.065(2) 0.024(4) 0.005(2) -0.0114(17) 0.0064(16)
C13 0.047(4) 0.082(3) 0.032(3) -0.001(2) -0.023(3) 0.006(2)
C14 0.051(3) 0.073(5) 0.055(2) 0.003(4) -0.008(2) 0.000(4)
C15 0.049(2) 0.053(6) 0.070(3) 0.018(5) -0.0104(19) 0.005(4)
C16 0.052(4) 0.068(4) 0.062(3) 0.006(3) -0.008(3) 0.007(4)
C17 0.059(3) 0.071(2) 0.035(4) 0.0023(18) 0.001(3) -0.001(2)
C18 0.059(8) 0.085(4) 0.057(5) -0.009(4) 0.000(4) 0.010(4)
C19 0.075(8) 0.076(3) 0.095(4) -0.011(2) -0.004(8) -0.005(6)
C12A 0.0492(17) 0.065(2) 0.024(4) 0.005(2) -0.0114(17) 0.0064(16)
C13A 0.047(4) 0.082(3) 0.032(3) -0.001(2) -0.023(3) 0.006(2)
C14A 0.051(3) 0.073(5) 0.055(2) 0.003(4) -0.008(2) 0.000(4)
C15A 0.049(2) 0.053(6) 0.070(3) 0.018(5) -0.0104(19) 0.005(4)
C16A 0.052(4) 0.068(4) 0.062(3) 0.006(3) -0.008(3) 0.007(4)
C17A 0.059(3) 0.071(2) 0.035(4) 0.0023(18) 0.001(3) -0.001(2)
C18A 0.059(8) 0.085(4) 0.057(5) -0.009(4) 0.000(4) 0.010(4)
C19A 0.075(8) 0.076(3) 0.095(4) -0.011(2) -0.004(8) -0.005(6)
C20 0.034(3) 0.064(2) 0.050(2) -0.0020(18) -0.001(2) -0.0082(17)
C21 0.057(2) 0.072(3) 0.053(5) 0.001(3) 0.003(4) -0.011(2)
C22 0.076(5) 0.077(5) 0.060(4) -0.003(4) -0.009(3) -0.002(4)
C23 0.069(4) 0.088(6) 0.061(3) -0.003(4) -0.010(3) 0.004(4)
C24 0.064(3) 0.093(5) 0.063(5) 0.005(4) -0.008(4) 0.008(3)
C25 0.051(4) 0.070(2) 0.059(3) 0.000(3) -0.007(3) -0.007(2)
C26 0.099(6) 0.086(3) 0.120(11) -0.012(7) 0.017(9) 0.011(3)
C27 0.109(9) 0.089(3) 0.114(9) -0.017(6) -0.003(7) 0.021(5)
C20A 0.034(3) 0.064(2) 0.050(2) -0.0020(18) -0.001(2) -0.0082(17)
C21A 0.057(2) 0.072(3) 0.053(5) 0.001(3) 0.003(4) -0.011(2)
C22A 0.076(5) 0.077(5) 0.060(4) -0.003(4) -0.009(3) -0.002(4)
C23A 0.069(4) 0.088(6) 0.061(3) -0.003(4) -0.010(3) 0.004(4)
C24A 0.064(3) 0.093(5) 0.063(5) 0.005(4) -0.008(4) 0.008(3)
C25A 0.051(4) 0.070(2) 0.059(3) 0.000(3) -0.007(3) -0.007(2)
C26A 0.099(6) 0.086(3) 0.120(11) -0.012(7) 0.017(9) 0.011(3)
C27A 0.109(9) 0.089(3) 0.114(9) -0.017(6) -0.003(7) 0.021(5)

loop_
_atom_type_symbol
_atom_type_description
_atom_type_scat_dispersion_real
_atom_type_scat_dispersion_imag
_atom_type_scat_source
C C 0.0033 0.0016 'International Tables Vol C Tables 4.2.6.8 and 6.1.1.4'
H H 0.0000 0.0000 'International Tables Vol C Tables 4.2.6.8 and 6.1.1.4'
N N 0.0061 0.0033 'International Tables Vol C Tables 4.2.6.8 and 6.1.1.4'
S S 0.1246 0.1234 'International Tables Vol C Tables 4.2.6.8 and 6.1.1.4'

loop_
_geom_angle_atom_site_label_1
_geom_angle_atom_site_label_2
_geom_angle_atom_site_label_3
_geom_angle
C4 S1 C1 106.8(4)
C1 S1 C4A 97.2(6)
C2 S2 C12 101.5(6)
C2 S2 C12A 106.7(9)
C20A S3 C3 104.7(10)
C3 S3 C20 100.5(7)
C2 N1 C1 113.3(2)
C3 N2 C2 112.9(2)
C1 N3 C3 113.4(2)
N3 C1 N1 126.6(2)
N3 C1 S1 119.69(18)
N1 C1 S1 113.68(19)
N1 C2 N2 126.8(2)
N1 C2 S2 119.8(2)
N2 C2 S2 113.4(2)
N3 C3 N2 126.9(2)
N3 C3 S3 118.9(2)
N2 C3 S3 114.2(2)
C5 C4 C9 120.0
C5 C4 S1 118.2(6)
C9 C4 S1 121.7(6)
C4 C5 C6 120.0
C4 C5 C10 123.8(7)
C6 C5 C10 116.1(7)
C7 C6 C5 120.0
C7 C6 H6A 120.0
C5 C6 H6A 120.0
C8 C7 C6 120.0
C8 C7 H7A 120.0
C6 C7 H7A 120.0
C7 C8 C9 120.0
C7 C8 H8A 120.0
C9 C8 H8A 120.0
C8 C9 C4 120.0
C8 C9 C11 119.9(9)
C4 C9 C11 120.1(9)
C5 C10 H10A 109.5
C5 C10 H10B 109.5
H10A C10 H10B 109.5
C5 C10 H10C 109.5
H10A C10 H10C 109.5
H10B C10 H10C 109.5
C9 C11 H11A 109.5
C9 C11 H11B 109.5
H11A C11 H11B 109.5
C9 C11 H11C 109.5
H11A C11 H11C 109.5
H11B C11 H11C 109.5
C5A C4A C9A 120.0
C5A C4A S1 122.0(8)
C9A C4A S1 116.0(8)
C6A C5A C4A 120.0
C6A C5A C10A 120.7(10)
C4A C5A C10A 119.3(10)
C5A C6A C7A 120.0
C5A C6A H6AA 120.0
C7A C6A H6AA 120.0
C6A C7A C8A 120.0
C6A C7A H7AA 120.0
C8A C7A H7AA 120.0
C9A C8A C7A 120.0
C9A C8A H8AA 120.0
C7A C8A H8AA 120.0
C8A C9A C4A 120.0
C8A C9A C11A 115.8(12)
C4A C9A C11A 124.2(12)
C5A C10A H10D 109.5
C5A C10A H10E 109.5
H10D C10A H10E 109.5
C5A C10A H10F 109.5
H10D C10A H10F 109.5
H10E C10A H10F 109.5
C9A C11A H11D 109.5
C9A C11A H11E 109.5
H11D C11A H11E 109.5
C9A C11A H11F 109.5
H11D C11A H11F 109.5
H11E C11A H11F 109.5
C13 C12 C17 120.0
C13 C12 S2 113.7(6)
C17 C12 S2 125.4(6)
C12 C13 C14 120.0
C12 C13 C18 123.9(6)
C14 C13 C18 115.6(7)
C13 C14 C15 120.0
C13 C14 H14A 120.0
C15 C14 H14A 120.0
C16 C15 C14 120.0
C16 C15 H15A 120.0
C14 C15 H15A 120.0
C17 C16 C15 120.0
C17 C16 H16A 120.0
C15 C16 H16A 120.0
C16 C17 C12 120.0
C16 C17 C19 119.6(7)
C12 C17 C19 120.3(7)
C13 C18 H18A 109.5
C13 C18 H18B 109.5
H18A C18 H18B 109.5
C13 C18 H18C 109.5
H18A C18 H18C 109.5
H18B C18 H18C 109.5
C17 C19 H19A 109.5
C17 C19 H19B 109.5
H19A C19 H19B 109.5
C17 C19 H19C 109.5
H19A C19 H19C 109.5
H19B C19 H19C 109.5
C13A C12A C17A 120.0
C13A C12A S2 127.1(8)
C17A C12A S2 112.8(8)
C12A C13A C14A 120.0
C12A C13A C18A 119.2(9)
C14A C13A C18A 120.3(9)
C15A C14A C13A 120.0
C15A C14A H14B 120.0
C13A C14A H14B 120.0
C16A C15A C14A 120.0
C16A C15A H15B 120.0
C14A C15A H15B 120.0
C15A C16A C17A 120.0
C15A C16A H16B 120.0
C17A C16A H16B 120.0
C16A C17A C12A 120.0
C16A C17A C19A 115.2(10)
C12A C17A C19A 123.9(10)
C13A C18A H18D 109.5
C13A C18A H18E 109.5
H18D C18A H18E 109.5
C13A C18A H18F 109.5
H18D C18A H18F 109.5
H18E C18A H18F 109.5
C17A C19A H19D 109.5
C17A C19A H19E 109.5
H19D C19A H19E 109.5
C17A C19A H19F 109.5
H19D C19A H19F 109.5
H19E C19A H19F 109.5
C21 C20 C25 120.0
C21 C20 S3 128.5(5)
C25 C20 S3 110.8(5)
C20 C21 C22 120.0
C20 C21 C26 119.8(5)
C22 C21 C26 120.2(5)
C23 C22 C21 120.0
C23 C22 H22A 120.0
C21 C22 H22A 120.0
C24 C23 C22 120.0
C24 C23 H23A 120.0
C22 C23 H23A 120.0
C25 C24 C23 120.0
C25 C24 H24A 120.0
C23 C24 H24A 120.0
C24 C25 C20 120.0
C24 C25 C27 115.5(7)
C20 C25 C27 124.4(6)
C21 C26 H26A 109.5
C21 C26 H26B 109.5
H26A C26 H26B 109.5
C21 C26 H26C 109.5
H26A C26 H26C 109.5
H26B C26 H26C 109.5
C25 C27 H27A 109.5
C25 C27 H27B 109.5
H27A C27 H27B 109.5
C25 C27 H27C 109.5
H27A C27 H27C 109.5
H27B C27 H27C 109.5
C21A C20A C25A 120.0
C21A C20A S3 108.1(7)
C25A C20A S3 131.9(7)
C20A C21A C22A 120.0
C20A C21A C26A 125.3(8)
C22A C21A C26A 114.4(8)
C23A C22A C21A 120.0
C23A C22A H22B 120.0
C21A C22A H22B 120.0
C22A C23A C24A 120.0
C22A C23A H23B 120.0
C24A C23A H23B 120.0
C23A C24A C25A 120.0
C23A C24A H24B 120.0
C25A C24A H24B 120.0
C24A C25A C20A 120.0
C24A C25A C27A 122.5(10)
C20A C25A C27A 117.5(9)
C21A C26A H26D 109.5
C21A C26A H26E 109.5
H26D C26A H26E 109.5
C21A C26A H26F 109.5
H26D C26A H26F 109.5
H26E C26A H26F 109.5
C25A C27A H27D 109.5
C25A C27A H27E 109.5
H27D C27A H27E 109.5
C25A C27A H27F 109.5
H27D C27A H27F 109.5
H27E C27A H27F 109.5

loop_
_geom_bond_atom_site_label_1
_geom_bond_atom_site_label_2
_geom_bond_distance
S1 C4 1.722(7)
S1 C1 1.740(3)
S1 C4A 1.829(10)
S2 C2 1.752(3)
S2 C12 1.755(7)
S2 C12A 1.757(10)
S3 C20A 1.718(8)
S3 C3 1.750(3)
S3 C20 1.781(5)
N1 C2 1.327(3)
N1 C1 1.334(3)
N2 C3 1.333(3)
N2 C2 1.333(3)
N3 C1 1.324(3)
N3 C3 1.326(3)
C4 C5 1.3900
C4 C9 1.3900
C5 C6 1.3900
C5 C10 1.505(8)
C6 C7 1.3900
C6 H6A 0.9500
C7 C8 1.3900
C7 H7A 0.9500
C8 C9 1.3900
C8 H8A 0.9500
C9 C11 1.513(8)
C10 H10A 0.9800
C10 H10B 0.9800
C10 H10C 0.9800
C11 H11A 0.9800
C11 H11B 0.9800
C11 H11C 0.9800
C4A C5A 1.3900
C4A C9A 1.3900
C5A C6A 1.3900
C5A C10A 1.509(11)
C6A C7A 1.3900
C6A H6AA 0.9500
C7A C8A 1.3900
C7A H7AA 0.9500
C8A C9A 1.3900
C8A H8AA 0.9500
C9A C11A 1.502(11)
C10A H10D 0.9800
C10A H10E 0.9800
C10A H10F 0.9800
C11A H11D 0.9800
C11A H11E 0.9800
C11A H11F 0.9800
C12 C13 1.3900
C12 C17 1.3900
C13 C14 1.3900
C13 C18 1.532(8)
C14 C15 1.3900
C14 H14A 0.9500
C15 C16 1.3900
C15 H15A 0.9500
C16 C17 1.3900
C16 H16A 0.9500
C17 C19 1.514(9)
C18 H18A 0.9800
C18 H18B 0.9800
C18 H18C 0.9800
C19 H19A 0.9800
C19 H19B 0.9800
C19 H19C 0.9800
C12A C13A 1.3900
C12A C17A 1.3900
C13A C14A 1.3900
C13A C18A 1.525(11)
C14A C15A 1.3900
C14A H14B 0.9500
C15A C16A 1.3900
C15A H15B 0.9500
C16A C17A 1.3900
C16A H16B 0.9500
C17A C19A 1.509(11)
C18A H18D 0.9800
C18A H18E 0.9800
C18A H18F 0.9800
C19A H19D 0.9800
C19A H19E 0.9800
C19A H19F 0.9800
C20 C21 1.3900
C20 C25 1.3900
C21 C22 1.3900
C21 C26 1.512(8)
C22 C23 1.3900
C22 H22A 0.9500
C23 C24 1.3900
C23 H23A 0.9500
C24 C25 1.3900
C24 H24A 0.9500
C25 C27 1.514(8)
C26 H26A 0.9800
C26 H26B 0.9800
C26 H26C 0.9800
C27 H27A 0.9800
C27 H27B 0.9800
C27 H27C 0.9800
C20A C21A 1.3900
C20A C25A 1.3900
C21A C22A 1.3900
C21A C26A 1.509(11)
C22A C23A 1.3900
C22A H22B 0.9500
C23A C24A 1.3900
C23A H23B 0.9500
C24A C25A 1.3900
C24A H24B 0.9500
C25A C27A 1.513(11)
C26A H26D 0.9800
C26A H26E 0.9800
C26A H26F 0.9800
C27A H27D 0.9800
C27A H27E 0.9800
C27A H27F 0.9800

loop_
_geom_torsion_atom_site_label_1
_geom_torsion_atom_site_label_2
_geom_torsion_atom_site_label_3
_geom_torsion_atom_site_label_4
_geom_torsion
C3 N3 C1 N1 -1.2(4)
C3 N3 C1 S1 179.5(2)
C2 N1 C1 N3 1.3(4)
C2 N1 C1 S1 -179.3(2)
C4 S1 C1 N3 -9.1(5)
C4A S1 C1 N3 -10.8(5)
C4 S1 C1 N1 171.4(4)
C4A S1 C1 N1 169.7(5)
C1 N1 C2 N2 -0.1(4)
C1 N1 C2 S2 178.8(2)
C3 N2 C2 N1 -0.9(4)
C3 N2 C2 S2 -179.9(2)
C12 S2 C2 N1 11.5(4)
C12A S2 C2 N1 14.2(6)
C12 S2 C2 N2 -169.5(4)
C12A S2 C2 N2 -166.7(6)
C1 N3 C3 N2 -0.1(4)
C1 N3 C3 S3 179.1(2)
C2 N2 C3 N3 1.1(5)
C2 N2 C3 S3 -178.2(2)
C20A S3 C3 N3 8.1(5)
C20 S3 C3 N3 3.4(4)
C20A S3 C3 N2 -172.6(5)
C20 S3 C3 N2 -177.2(4)
C1 S1 C4 C5 103.0(7)
C1 S1 C4 C9 -72.9(6)
C9 C4 C5 C6 0.0
S1 C4 C5 C6 -176.0(9)
C9 C4 C5 C10 178.3(11)
S1 C4 C5 C10 2.3(12)
C4 C5 C6 C7 0.0
C10 C5 C6 C7 -178.4(10)
C5 C6 C7 C8 0.0
C6 C7 C8 C9 0.0
C7 C8 C9 C4 0.0
C7 C8 C9 C11 179(2)
C5 C4 C9 C8 0.0
S1 C4 C9 C8 175.9(9)
C5 C4 C9 C11 -179(2)
S1 C4 C9 C11 -3(2)
C1 S1 C4A C5A 110.5(10)
C1 S1 C4A C9A -85.7(7)
C9A C4A C5A C6A 0.0
S1 C4A C5A C6A 163.2(13)
C9A C4A C5A C10A -178.9(15)
S1 C4A C5A C10A -15.7(16)
C4A C5A C6A C7A 0.0
C10A C5A C6A C7A 178.8(15)
C5A C6A C7A C8A 0.0
C6A C7A C8A C9A 0.0
C7A C8A C9A C4A 0.0
C7A C8A C9A C11A 179(3)
C5A C4A C9A C8A 0.0
S1 C4A C9A C8A -164.2(12)
C5A C4A C9A C11A -179(3)
S1 C4A C9A C11A 17(3)
C2 S2 C12 C13 77.2(7)
C2 S2 C12 C17 -113.5(9)
C17 C12 C13 C14 0.0
S2 C12 C13 C14 169.9(12)
C17 C12 C13 C18 -171.6(15)
S2 C12 C13 C18 -1.6(13)
C12 C13 C14 C15 0.0
C18 C13 C14 C15 172.2(14)
C13 C14 C15 C16 0.0
C14 C15 C16 C17 0.0
C15 C16 C17 C12 0.0
C15 C16 C17 C19 -177.2(18)
C13 C12 C17 C16 0.0
S2 C12 C17 C16 -168.7(13)
C13 C12 C17 C19 177.2(18)
S2 C12 C17 C19 8.5(16)
C2 S2 C12A C13A 69.9(14)
C2 S2 C12A C17A -106.8(9)
C17A C12A C13A C14A 0.0
S2 C12A C13A C14A -176(2)
C17A C12A C13A C18A 172(2)
S2 C12A C13A C18A -4.2(19)
C12A C13A C14A C15A 0.0
C18A C13A C14A C15A -172(2)
C13A C14A C15A C16A 0.0
C14A C15A C16A C17A 0.0
C15A C16A C17A C12A 0.0
C15A C16A C17A C19A 169(2)
C13A C12A C17A C16A 0.0
S2 C12A C17A C16A 176.9(17)
C13A C12A C17A C19A -168(3)
S2 C12A C17A C19A 8(2)
C3 S3 C20 C21 -95.0(10)
C3 S3 C20 C25 94.4(6)
C25 C20 C21 C22 0.0
S3 C20 C21 C22 -169.9(14)
C25 C20 C21 C26 -179.0(14)
S3 C20 C21 C26 11.2(14)
C20 C21 C22 C23 0.0
C26 C21 C22 C23 179.0(14)
C21 C22 C23 C24 0.0
C22 C23 C24 C25 0.0
C23 C24 C25 C20 0.0
C23 C24 C25 C27 -177.1(17)
C21 C20 C25 C24 0.0
S3 C20 C25 C24 171.5(12)
C21 C20 C25 C27 176.8(18)
S3 C20 C25 C27 -11.7(15)
C3 S3 C20A C21A -90.6(10)
C3 S3 C20A C25A 90.2(13)
C25A C20A C21A C22A 0.0
S3 C20A C21A C22A -179.3(17)
C25A C20A C21A C26A -173(2)
S3 C20A C21A C26A 7.3(19)
C20A C21A C22A C23A 0.0
C26A C21A C22A C23A 174.0(19)
C21A C22A C23A C24A 0.0
C22A C23A C24A C25A 0.0
C23A C24A C25A C20A 0.0
C23A C24A C25A C27A -178(3)
C21A C20A C25A C24A 0.0
S3 C20A C25A C24A 179(2)
C21A C20A C25A C27A 178(2)
S3 C20A C25A C27A -2(2)
